data_4500310
loop_
_publ_author_name
'Pachfule, Pradip'
'Das, Raja'
'Poddar, Pankaj'
'Banerjee, Rahul'

_publ_contact_author
;

Dr. Rahul Banerjee

Scientist
Physical/Materials Chemistry Division  
National Chemical Laboratory
Dr. Homi Bhaba Road
Pune 411008, India


;
_publ_section_title
;
 Solvothermal Synthesis, Structure, and Properties of Metal Organic
 Framework Isomers Derived from a Partially Fluorinated Link
;
_journal_issue 4
_journal_name_full 'Crystal Growth &amp; Design'
_journal_page_first 1215
_journal_paper_doi 10.1021/cg101414x
_journal_volume 11
_journal_year 2011
_chemical_formula_moiety 'C23 H15 Cu F6 N O4 '
_chemical_formula_sum 'C23 H15 Cu F6 N O4'
_chemical_formula_weight 546.91
_chemical_name_systematic
; 
 ? 
;
_space_group_IT_number 64
_symmetry_cell_setting orthorhombic
_symmetry_space_group_name_Hall '-C 2ac 2'
_symmetry_space_group_name_H-M 'C m c a'
_atom_sites_solution_hydrogens geom
_atom_sites_solution_primary direct
_atom_sites_solution_secondary difmap
_audit_creation_method SHELXL-97
_cell_angle_alpha 90.00
_cell_angle_beta 90.00
_cell_angle_gamma 90.00
_cell_formula_units_Z 8
_cell_length_a 21.561(3)
_cell_length_b 14.717(2)
_cell_length_c 17.745(3)
_cell_measurement_reflns_used 3454
_cell_measurement_temperature 293(2)
_cell_measurement_theta_max 28.23
_cell_measurement_theta_min 1.89
_cell_volume 5630.7(15)
_computing_cell_refinement 'Bruker SMART'
_computing_data_collection 'Bruker SMART'
_computing_data_reduction 'Bruker SAINT'
_computing_molecular_graphics 'Bruker SHELXTL'
_computing_publication_material 'Bruker SHELXTL'
_computing_structure_refinement 'Bruker SHELXTL'
_computing_structure_solution 'Bruker SHELXTL'
_diffrn_ambient_temperature 293(2)
_diffrn_measured_fraction_theta_full 0.966
_diffrn_measured_fraction_theta_max 0.966
_diffrn_measurement_device_type 'CCD Area detector'
_diffrn_measurement_method 'phi and omega scan'
_diffrn_radiation_monochromator graphite
_diffrn_radiation_source 'fine-focus sealed tube'
_diffrn_radiation_type MoK\a
_diffrn_radiation_wavelength 0.71073
_diffrn_reflns_av_R_equivalents 0.1317
_diffrn_reflns_av_sigmaI/netI 0.1071
_diffrn_reflns_limit_h_max 28
_diffrn_reflns_limit_h_min -28
_diffrn_reflns_limit_k_max 19
_diffrn_reflns_limit_k_min -19
_diffrn_reflns_limit_l_max 23
_diffrn_reflns_limit_l_min -22
_diffrn_reflns_number 30828
_diffrn_reflns_theta_full 28.23
_diffrn_reflns_theta_max 28.23
_diffrn_reflns_theta_min 1.89
_diffrn_standards_decay_% 3
_diffrn_standards_interval_count 5
_exptl_absorpt_coefficient_mu 0.840
_exptl_absorpt_correction_T_max 0.8787
_exptl_absorpt_correction_T_min 0.7076
_exptl_absorpt_correction_type multi-scan
_exptl_absorpt_process_details 'Blessing, Acta Cryst. (1995) A51 33-58'
_exptl_crystal_colour Blue
_exptl_crystal_density_diffrn 1.290
_exptl_crystal_density_method 'not measured'
_exptl_crystal_description Plate
_exptl_crystal_F_000 2200
_exptl_crystal_size_max 0.32
_exptl_crystal_size_mid 0.25
_exptl_crystal_size_min 0.14
_refine_diff_density_max 0.669
_refine_diff_density_min -1.465
_refine_diff_density_rms 0.133
_refine_ls_extinction_method none
_refine_ls_goodness_of_fit_ref 1.067
_refine_ls_hydrogen_treatment constr
_refine_ls_matrix_type full
_refine_ls_number_parameters 164
_refine_ls_number_reflns 3454
_refine_ls_number_restraints 36
_refine_ls_restrained_S_all 1.076
_refine_ls_R_factor_all 0.0529
_refine_ls_R_factor_gt 0.0660
_refine_ls_shift/su_max 0.001
_refine_ls_shift/su_mean 0.000
_refine_ls_structure_factor_coef Fsqd
_refine_ls_weighting_details 'calc w=1/[\s^2^(Fo^2^)+(0.1410P)^2^+3.2139P] where P=(Fo^2^+2Fc^2^)/3'
_refine_ls_weighting_scheme calc
_refine_ls_wR_factor_gt 0.1410
_refine_ls_wR_factor_ref 0.1638
_reflns_number_gt 2166
_reflns_number_total 3454
_reflns_threshold_expression >2sigma(I)
_cod_data_source_file cg101414x_si_001.cif
_cod_data_source_block Cu-FMOF-4B
_cod_depositor_comments
;
The following automatic conversions were performed:

'_symmetry_cell_setting' value 'Orthorhombic' changed to
'orthorhombic' according to
/home/saulius/struct/CIF-dictionaries/cif_core.dic dictionary named
'cif_core.dic' version 2.4.1 from 2010-06-29.

Automatic conversion script
Id: cif_fix_values 1715 2011-07-08 13:25:40Z adriana 
;
_cod_original_sg_symbol_H-M Cmca
_cod_database_code 4500310

loop_
_symmetry_equiv_pos_as_xyz
'x, y, z'
'-x, -y+1/2, z+1/2'
'x, -y, -z'
'-x, y+1/2, -z+1/2'
'x+1/2, y+1/2, z'
'-x+1/2, -y+1, z+1/2'
'x+1/2, -y+1/2, -z'
'-x+1/2, y+1, -z+1/2'
'-x, -y, -z'
'x, y-1/2, -z-1/2'
'-x, y, z'
'x, -y-1/2, z-1/2'
'-x+1/2, -y+1/2, -z'
'x+1/2, y, -z-1/2'
'-x+1/2, y+1/2, z'
'x+1/2, -y, z-1/2'

loop_
_atom_site_label
_atom_site_type_symbol
_atom_site_fract_x
_atom_site_fract_y
_atom_site_fract_z
_atom_site_U_iso_or_equiv
_atom_site_adp_type
_atom_site_occupancy
_atom_site_symmetry_multiplicity
_atom_site_calc_flag
_atom_site_refinement_flags
_atom_site_disorder_assembly
_atom_site_disorder_group
C1 C 0.0811(3) 0.4098(4) 0.4307(3) 0.0400(14) Uani 1 1 d . . .
C2 C 0.1244(7) 0.3499(8) 0.3863(8) 0.061(2) Uani 0.50 1 d PG A 1
C3 C 0.1477(6) 0.2665(7) 0.4097(6) 0.061(2) Uani 0.50 1 d PG A 1
H3 H 0.1376 0.2440 0.4571 0.073 Uiso 0.50 1 calc PR A 1
C4 C 0.1861(6) 0.2167(6) 0.3622(6) 0.061(2) Uani 0.50 1 d PG A 1
H4 H 0.2017 0.1609 0.3778 0.073 Uiso 0.50 1 calc PR A 1
C5 C 0.2011(6) 0.2503(7) 0.2913(6) 0.061(2) Uani 0.50 1 d PGD A 1
C6 C 0.1778(8) 0.3337(8) 0.2679(7) 0.061(2) Uani 0.50 1 d PG A 1
H6 H 0.1878 0.3562 0.2204 0.073 Uiso 0.50 1 calc PR A 1
C7 C 0.1394(9) 0.3835(7) 0.3154(9) 0.061(2) Uani 0.50 1 d PG A 1
H7 H 0.1238 0.4393 0.2997 0.073 Uiso 0.50 1 calc PR A 1
C8 C 0.2500 0.1982(10) 0.2500 0.061(2) Uani 0.50 2 d SPD . 1
C9 C 0.2810(6) 0.1176(8) 0.2749(7) 0.061(2) Uani 0.50 1 d PD . 1
C18 C 0.0000 0.6340(7) 0.2845(6) 0.065(3) Uani 1 2 d S . .
H18 H 0.0000 0.5717 0.2757 0.078 Uiso 1 2 calc SR . .
C19 C 0.0000 0.6911(9) 0.2217(6) 0.074(3) Uani 1 2 d S . .
C20 C 0.0000 0.7853(10) 0.2394(8) 0.088(4) Uani 1 2 d S . .
H20 H 0.0000 0.8281 0.2008 0.106 Uiso 1 2 calc SR . .
C21 C 0.0000 0.8126(9) 0.3115(10) 0.102(5) Uani 1 2 d S . .
H21 H 0.0000 0.8743 0.3230 0.123 Uiso 1 2 calc SR . .
C22 C 0.0000 0.7483(7) 0.3687(7) 0.076(3) Uani 1 2 d S . .
H22 H 0.0000 0.7677 0.4186 0.091 Uiso 1 2 calc SR . .
C23 C 0.0000 0.6552(12) 0.1431(7) 0.145(8) Uani 1 2 d S . .
H23A H 0.0000 0.7050 0.1082 0.218 Uiso 1 2 calc SR . .
H23B H -0.0364 0.6187 0.1353 0.218 Uiso 0.50 1 calc PR . .
H23C H 0.0364 0.6187 0.1353 0.218 Uiso 0.50 1 calc PR . .
C1Z C 0.1286(6) 0.3563(6) 0.3879(7) 0.0428(16) Uani 0.50 1 d PG A 2
C2Z C 0.1580(5) 0.2855(6) 0.4256(5) 0.0428(16) Uani 0.50 1 d PG A 2
H2Z H 0.1490 0.2743 0.4760 0.051 Uiso 0.50 1 calc PR A 2
C3Z C 0.2007(5) 0.2314(5) 0.3878(5) 0.0428(16) Uani 0.50 1 d PG A 2
H3Z H 0.2204 0.1840 0.4130 0.051 Uiso 0.50 1 calc PR A 2
C4Z C 0.2141(5) 0.2481(6) 0.3124(5) 0.0428(16) Uani 0.50 1 d PGD . 2
C5Z C 0.1847(6) 0.3189(7) 0.2748(5) 0.0428(16) Uani 0.50 1 d PG A 2
H5Z H 0.1936 0.3300 0.2244 0.051 Uiso 0.50 1 calc PR A 2
C6Z C 0.1420(7) 0.3730(7) 0.3126(7) 0.0428(16) Uani 0.50 1 d PG A 2
H6Z H 0.1223 0.4203 0.2874 0.051 Uiso 0.50 1 calc PR A 2
C8Z C 0.2608(9) 0.1857(14) 0.2751(12) 0.0428(16) Uani 0.25 1 d PD . 2
C9Z C 0.3115(7) 0.1394(9) 0.3158(9) 0.0428(16) Uani 0.50 1 d PD B 2
Cu1 Cu 0.0000 0.56232(6) 0.44504(5) 0.0293(3) Uani 1 2 d S . .
F1 F 0.2470(6) 0.0516(7) 0.3044(8) 0.106(5) Uani 0.50 1 d PD . 1
F2 F 0.3204(6) 0.0813(8) 0.2262(7) 0.109(5) Uani 0.50 1 d PD . 1
F3 F 0.3131(7) 0.1591(10) 0.3309(8) 0.109(5) Uani 0.50 1 d PD C 1
F1Z F 0.3356(6) 0.1959(8) 0.3643(6) 0.080(3) Uani 0.50 1 d PD B 2
F2Z F 0.2834(6) 0.0726(6) 0.3544(8) 0.109(5) Uani 0.50 1 d PD B 2
F3Z F 0.3535(5) 0.1021(7) 0.2716(7) 0.087(4) Uani 0.50 1 d PD B 2
N1 N 0.0000 0.6607(5) 0.3544(4) 0.0448(17) Uani 1 2 d S A .
O1 O 0.0629(2) 0.4820(3) 0.4017(3) 0.0534(11) Uani 1 1 d . A .
O2 O 0.0636(2) 0.3780(3) 0.4928(2) 0.0543(12) Uani 1 1 d . . .

loop_
_atom_site_aniso_label
_atom_site_aniso_U_11
_atom_site_aniso_U_22
_atom_site_aniso_U_33
_atom_site_aniso_U_23
_atom_site_aniso_U_13
_atom_site_aniso_U_12
C1 0.036(3) 0.039(3) 0.045(3) -0.004(3) 0.009(3) -0.005(2)
C2 0.077(5) 0.038(3) 0.068(4) -0.004(3) 0.034(4) 0.000(3)
C3 0.077(5) 0.038(3) 0.068(4) -0.004(3) 0.034(4) 0.000(3)
C4 0.077(5) 0.038(3) 0.068(4) -0.004(3) 0.034(4) 0.000(3)
C5 0.077(5) 0.038(3) 0.068(4) -0.004(3) 0.034(4) 0.000(3)
C6 0.077(5) 0.038(3) 0.068(4) -0.004(3) 0.034(4) 0.000(3)
C7 0.077(5) 0.038(3) 0.068(4) -0.004(3) 0.034(4) 0.000(3)
C8 0.077(5) 0.038(3) 0.068(4) -0.004(3) 0.034(4) 0.000(3)
C9 0.077(5) 0.038(3) 0.068(4) -0.004(3) 0.034(4) 0.000(3)
C18 0.086(8) 0.049(6) 0.059(6) 0.011(5) 0.000 0.000
C19 0.086(9) 0.091(9) 0.045(6) 0.024(6) 0.000 0.000
C20 0.087(9) 0.088(10) 0.091(10) 0.052(8) 0.000 0.000
C21 0.131(13) 0.058(8) 0.118(12) 0.024(8) 0.000 0.000
C22 0.115(10) 0.048(6) 0.064(7) 0.002(5) 0.000 0.000
C23 0.23(2) 0.154(16) 0.047(8) 0.034(9) 0.000 0.000
C1Z 0.044(3) 0.027(3) 0.057(3) 0.001(2) 0.024(3) 0.006(2)
C2Z 0.044(3) 0.027(3) 0.057(3) 0.001(2) 0.024(3) 0.006(2)
C3Z 0.044(3) 0.027(3) 0.057(3) 0.001(2) 0.024(3) 0.006(2)
C4Z 0.044(3) 0.027(3) 0.057(3) 0.001(2) 0.024(3) 0.006(2)
C5Z 0.044(3) 0.027(3) 0.057(3) 0.001(2) 0.024(3) 0.006(2)
C6Z 0.044(3) 0.027(3) 0.057(3) 0.001(2) 0.024(3) 0.006(2)
C8Z 0.044(3) 0.027(3) 0.057(3) 0.001(2) 0.024(3) 0.006(2)
C9Z 0.044(3) 0.027(3) 0.057(3) 0.001(2) 0.024(3) 0.006(2)
Cu1 0.0305(5) 0.0307(5) 0.0269(5) -0.0009(4) 0.000 0.000
F1 0.134(13) 0.061(7) 0.123(10) 0.019(7) 0.061(9) 0.018(7)
F2 0.116(12) 0.076(8) 0.134(12) 0.027(8) 0.069(9) 0.055(8)
F3 0.131(14) 0.095(12) 0.100(12) -0.006(9) 0.042(10) 0.048(10)
F1Z 0.082(8) 0.087(9) 0.071(7) 0.002(6) 0.011(6) 0.013(6)
F2Z 0.122(11) 0.049(6) 0.155(12) 0.051(7) 0.096(9) 0.040(6)
F3Z 0.068(7) 0.070(7) 0.125(10) 0.031(7) 0.049(7) 0.032(6)
N1 0.050(4) 0.050(4) 0.034(4) 0.014(3) 0.000 0.000
O1 0.059(3) 0.047(3) 0.054(2) 0.005(2) 0.021(2) 0.019(2)
O2 0.063(3) 0.054(3) 0.046(2) 0.004(2) 0.019(2) 0.014(2)

loop_
_atom_type_symbol
_atom_type_description
_atom_type_scat_dispersion_real
_atom_type_scat_dispersion_imag
_atom_type_scat_source
C C 0.0033 0.0016 'International Tables Vol C Tables 4.2.6.8 and 6.1.1.4'
H H 0.0000 0.0000 'International Tables Vol C Tables 4.2.6.8 and 6.1.1.4'
Cu Cu 0.3201 1.2651 'International Tables Vol C Tables 4.2.6.8 and 6.1.1.4'
F F 0.0171 0.0103 'International Tables Vol C Tables 4.2.6.8 and 6.1.1.4'
N N 0.0061 0.0033 'International Tables Vol C Tables 4.2.6.8 and 6.1.1.4'
O O 0.0106 0.0060 'International Tables Vol C Tables 4.2.6.8 and 6.1.1.4'

loop_
_geom_angle_atom_site_label_1
_geom_angle_atom_site_label_2
_geom_angle_atom_site_label_3
_geom_angle
_geom_angle_site_symmetry_1
_geom_angle_site_symmetry_3
O1 C1 O2 125.9(5) . .
O1 C1 C1Z 117.1(6) . .
O2 C1 C1Z 117.0(7) . .
O1 C1 C2 118.7(7) . .
O2 C1 C2 115.3(7) . .
C1Z C1 C2 5.1(11) . .
C3 C2 C7 120.0 . .
C3 C2 C1 125.8(9) . .
C7 C2 C1 114.2(9) . .
C2 C3 C4 120.0 . .
C2 C3 H3 120.0 . .
C4 C3 H3 120.0 . .
C3 C4 C5 120.0 . .
C3 C4 H4 120.0 . .
C5 C4 H4 120.0 . .
C6 C5 C4 120.0 . .
C6 C5 C8 124.2(8) . .
C4 C5 C8 115.2(7) . .
C5 C6 C7 120.0 . .
C5 C6 H6 120.0 . .
C7 C6 H6 120.0 . .
C6 C7 C2 120.0 . .
C6 C7 H7 120.0 . .
C2 C7 H7 120.0 . .
C9 C8 C9 68.1(13) 8_545 .
C9 C8 C5 127.1(10) 8_545 8_545
C9 C8 C5 104.3(12) . 8_545
C9 C8 C5 104.3(7) 8_545 .
C9 C8 C5 127.1(7) . .
C5 C8 C5 118.3(16) 8_545 .
F2 C9 F1 108.4(10) . .
F2 C9 F3 109.4(11) . .
F1 C9 F3 108.9(11) . .
F2 C9 C8 115.6(10) . .
F1 C9 C8 118.1(11) . .
F3 C9 C8 95.2(11) . .
F2 C9 C9 100.1(12) . 8_545
F1 C9 C9 75.9(10) . 8_545
F3 C9 C9 146.1(11) . 8_545
C8 C9 C9 55.9(7) . 8_545
F2 C9 F1 59.4(9) . 8_545
F1 C9 F1 74.3(10) . 8_545
F3 C9 F1 168.5(12) . 8_545
C8 C9 F1 92.8(10) . 8_545
C9 C9 F1 45.1(6) 8_545 8_545
N1 C18 C19 125.4(10) . .
N1 C18 H18 117.3 . .
C19 C18 H18 117.3 . .
C18 C19 C20 114.3(11) . .
C18 C19 C23 122.2(12) . .
C20 C19 C23 123.5(11) . .
C21 C20 C19 120.2(11) . .
C21 C20 H20 119.9 . .
C19 C20 H20 119.9 . .
C20 C21 C22 119.6(13) . .
C20 C21 H21 120.2 . .
C22 C21 H21 120.2 . .
N1 C22 C21 121.8(11) . .
N1 C22 H22 119.1 . .
C21 C22 H22 119.1 . .
C19 C23 H23A 109.5 . .
C19 C23 H23B 109.5 . .
H23A C23 H23B 109.5 . .
C19 C23 H23C 109.5 . .
H23A C23 H23C 109.5 . .
H23B C23 H23C 109.5 . .
C2Z C1Z C6Z 120.0 . .
C2Z C1Z C1 117.6(8) . .
C6Z C1Z C1 122.4(8) . .
C3Z C2Z C1Z 120.0 . .
C3Z C2Z H2Z 120.0 . .
C1Z C2Z H2Z 120.0 . .
C2Z C3Z C4Z 120.0 . .
C2Z C3Z H3Z 120.0 . .
C4Z C3Z H3Z 120.0 . .
C5Z C4Z C3Z 120.0 . .
C5Z C4Z C8Z 123.2(9) . .
C3Z C4Z C8Z 116.8(9) . .
C5Z C4Z C8Z 95.8(8) . 8_545
C3Z C4Z C8Z 140.1(8) . 8_545
C8Z C4Z C8Z 32.1(14) . 8_545
C4Z C5Z C6Z 120.0 . .
C4Z C5Z H5Z 120.0 . .
C6Z C5Z H5Z 120.0 . .
C5Z C6Z C1Z 120.0 . .
C5Z C6Z H6Z 120.0 . .
C1Z C6Z H6Z 120.0 . .
C8Z C8Z C9Z 140.8(19) 8_545 .
C8Z C8Z C4Z 94.6(19) 8_545 .
C9Z C8Z C4Z 124.0(15) . .
C8Z C8Z C4Z 53.2(15) 8_545 8_545
C9Z C8Z C4Z 114.5(15) . 8_545
C4Z C8Z C4Z 104.8(13) . 8_545
F1Z C9Z F3Z 112.7(12) . .
F1Z C9Z F2Z 108.0(13) . .
F3Z C9Z F2Z 108.0(11) . .
F1Z C9Z C8Z 108.8(15) . .
F3Z C9Z C8Z 114.2(14) . .
F2Z C9Z C8Z 104.6(14) . .
O1 Cu1 O1 87.7(3) 11 .
O1 Cu1 O2 166.78(18) 11 3_566
O1 Cu1 O2 90.4(2) . 3_566
O1 Cu1 O2 90.4(2) 11 9_566
O1 Cu1 O2 166.78(18) . 9_566
O2 Cu1 O2 88.4(3) 3_566 9_566
O1 Cu1 N1 96.43(19) 11 .
O1 Cu1 N1 96.43(19) . .
O2 Cu1 N1 96.79(19) 3_566 .
O2 Cu1 N1 96.79(19) 9_566 .
O1 Cu1 Cu1 82.66(13) 11 9_566
O1 Cu1 Cu1 82.66(13) . 9_566
O2 Cu1 Cu1 84.12(13) 3_566 9_566
O2 Cu1 Cu1 84.12(13) 9_566 9_566
N1 Cu1 Cu1 178.7(2) . 9_566
C9 F1 F2 99.6(10) . 8_545
C9 F1 C9 59.0(11) . 8_545
F2 F1 C9 45.0(6) 8_545 8_545
C9 F2 F1 75.6(9) . 8_545
C18 N1 C22 118.8(9) . .
C18 N1 Cu1 120.4(6) . .
C22 N1 Cu1 120.8(7) . .
C1 O1 Cu1 125.0(4) . .
C1 O2 Cu1 122.4(4) . 9_566

loop_
_geom_bond_atom_site_label_1
_geom_bond_atom_site_label_2
_geom_bond_distance
_geom_bond_site_symmetry_2
C1 O1 1.244(7) .
C1 O2 1.257(7) .
C1 C1Z 1.497(9) .
C1 C2 1.505(9) .
C2 C3 1.3900 .
C2 C7 1.3900 .
C3 C4 1.3900 .
C3 H3 0.9300 .
C4 C5 1.3900 .
C4 H4 0.9300 .
C5 C6 1.3900 .
C5 C8 1.495(9) .
C6 C7 1.3900 .
C6 H6 0.9300 .
C7 H7 0.9300 .
C8 C9 1.432(14) 8_545
C8 C9 1.432(14) .
C8 C5 1.495(13) 8_545
C9 F2 1.325(11) .
C9 F1 1.325(11) .
C9 F3 1.356(13) .
C9 C9 1.60(3) 8_545
C9 F1 1.81(2) 8_545
C18 N1 1.300(12) .
C18 C19 1.396(14) .
C18 H18 0.9300 .
C19 C20 1.421(19) .
C19 C23 1.492(18) .
C20 C21 1.34(2) .
C20 H20 0.9300 .
C21 C22 1.389(17) .
C21 H21 0.9300 .
C22 N1 1.315(12) .
C22 H22 0.9300 .
C23 H23A 0.9600 .
C23 H23B 0.9600 .
C23 H23C 0.9600 .
C1Z C2Z 1.3900 .
C1Z C6Z 1.3900 .
C2Z C3Z 1.3900 .
C2Z H2Z 0.9300 .
C3Z C4Z 1.3900 .
C3Z H3Z 0.9300 .
C4Z C5Z 1.3900 .
C4Z C8Z 1.515(14) .
C4Z C8Z 1.88(2) 8_545
C5Z C6Z 1.3900 .
C5Z H5Z 0.9300 .
C6Z H6Z 0.9300 .
C8Z C8Z 1.01(4) 8_545
C8Z C9Z 1.478(16) .
C8Z C4Z 1.88(2) 8_545
C9Z F1Z 1.305(14) .
C9Z F3Z 1.317(13) .
C9Z F2Z 1.342(13) .
Cu1 O1 1.956(4) 11
Cu1 O1 1.956(4) .
Cu1 O2 1.967(4) 3_566
Cu1 O2 1.967(4) 9_566
Cu1 N1 2.164(6) .
Cu1 Cu1 2.6777(17) 9_566
F1 F2 1.61(2) 8_545
F1 C9 1.81(2) 8_545
F2 F1 1.61(2) 8_545
O2 Cu1 1.967(4) 9_566

loop_
_geom_torsion_atom_site_label_1
_geom_torsion_atom_site_label_2
_geom_torsion_atom_site_label_3
_geom_torsion_atom_site_label_4
_geom_torsion
_geom_torsion_site_symmetry_1
_geom_torsion_site_symmetry_4
O1 C1 C2 C3 -178.4(9) . .
O2 C1 C2 C3 -2.9(15) . .
C1Z C1 C2 C3 108(12) . .
O1 C1 C2 C7 0.0(11) . .
O2 C1 C2 C7 175.4(7) . .
C1Z C1 C2 C7 -74(12) . .
C7 C2 C3 C4 0.0 . .
C1 C2 C3 C4 178.3(15) . .
C2 C3 C4 C5 0.0 . .
C3 C4 C5 C6 0.0 . .
C3 C4 C5 C8 171.2(11) . .
C4 C5 C6 C7 0.0 . .
C8 C5 C6 C7 -170.3(12) . .
C5 C6 C7 C2 0.0 . .
C3 C2 C7 C6 0.0 . .
C1 C2 C7 C6 -178.5(13) . .
C6 C5 C8 C9 -114.4(11) . 8_545
C4 C5 C8 C9 74.9(9) . 8_545
C6 C5 C8 C9 172.4(11) . .
C4 C5 C8 C9 1.7(16) . .
C6 C5 C8 C5 33.1(11) . 8_545
C4 C5 C8 C5 -137.6(18) . 8_545
C9 C8 C9 F2 84.8(13) 8_545 .
C5 C8 C9 F2 -39.8(16) 8_545 .
C5 C8 C9 F2 176.6(12) . .
C9 C8 C9 F1 -46.0(9) 8_545 .
C5 C8 C9 F1 -170.6(14) 8_545 .
C5 C8 C9 F1 45.7(18) . .
C9 C8 C9 F3 -160.7(12) 8_545 .
C5 C8 C9 F3 74.7(13) 8_545 .
C5 C8 C9 F3 -68.9(13) . .
C5 C8 C9 C9 -124.6(12) 8_545 8_545
C5 C8 C9 C9 91.7(13) . 8_545
C9 C8 C9 F1 27.6(5) 8_545 8_545
C5 C8 C9 F1 -97.0(12) 8_545 8_545
C5 C8 C9 F1 119.3(12) . 8_545
N1 C18 C19 C20 0.000(5) . .
N1 C18 C19 C23 180.000(4) . .
C18 C19 C20 C21 0.000(6) . .
C23 C19 C20 C21 180.000(5) . .
C19 C20 C21 C22 0.000(6) . .
C20 C21 C22 N1 0.000(5) . .
O1 C1 C1Z C2Z 168.0(6) . .
O2 C1 C1Z C2Z -11.6(11) . .
C2 C1 C1Z C2Z -84(12) . .
O1 C1 C1Z C6Z -14.5(10) . .
O2 C1 C1Z C6Z 165.9(6) . .
C2 C1 C1Z C6Z 94(12) . .
C6Z C1Z C2Z C3Z 0.0 . .
C1 C1Z C2Z C3Z 177.6(10) . .
C1Z C2Z C3Z C4Z 0.0 . .
C2Z C3Z C4Z C5Z 0.0 . .
C2Z C3Z C4Z C8Z -179.5(13) . .
C2Z C3Z C4Z C8Z -150.5(13) . 8_545
C3Z C4Z C5Z C6Z 0.0 . .
C8Z C4Z C5Z C6Z 179.5(14) . .
C8Z C4Z C5Z C6Z 161.5(8) 8_545 .
C4Z C5Z C6Z C1Z 0.0 . .
C2Z C1Z C6Z C5Z 0.0 . .
C1 C1Z C6Z C5Z -177.4(11) . .
C5Z C4Z C8Z C8Z -35.3(19) . 8_545
C3Z C4Z C8Z C8Z 144.2(13) . 8_545
C5Z C4Z C8Z C9Z 151.8(14) . .
C3Z C4Z C8Z C9Z -29(2) . .
C8Z C4Z C8Z C9Z -173(3) 8_545 .
C5Z C4Z C8Z C4Z 17.8(18) . 8_545
C3Z C4Z C8Z C4Z -162.6(12) . 8_545
C8Z C4Z C8Z C4Z 53.2(13) 8_545 8_545
C8Z C8Z C9Z F1Z 150(3) 8_545 .
C4Z C8Z C9Z F1Z -41(2) . .
C4Z C8Z C9Z F1Z 89.0(16) 8_545 .
C8Z C8Z C9Z F3Z 23(4) 8_545 .
C4Z C8Z C9Z F3Z -168.0(15) . .
C4Z C8Z C9Z F3Z -37.9(19) 8_545 .
C8Z C8Z C9Z F2Z -95(4) 8_545 .
C4Z C8Z C9Z F2Z 74(2) . .
C4Z C8Z C9Z F2Z -155.7(13) 8_545 .
F2 C9 F1 F2 -116.3(11) . 8_545
F3 C9 F1 F2 124.7(12) . 8_545
C8 C9 F1 F2 17.7(13) . 8_545
C9 C9 F1 F2 -20.2(8) 8_545 8_545
F1 C9 F1 F2 -66.9(10) 8_545 8_545
F2 C9 F1 C9 -96.1(13) . 8_545
F3 C9 F1 C9 144.9(12) . 8_545
C8 C9 F1 C9 37.9(8) . 8_545
F1 C9 F1 C9 -46.7(7) 8_545 8_545
F1 C9 F2 F1 58.1(13) . 8_545
F3 C9 F2 F1 176.7(12) . 8_545
C8 C9 F2 F1 -77.2(12) . 8_545
C9 C9 F2 F1 -20.3(7) 8_545 8_545
C19 C18 N1 C22 0.000(4) . .
C19 C18 N1 Cu1 180.000(2) . .
C21 C22 N1 C18 0.000(4) . .
C21 C22 N1 Cu1 180.000(3) . .
O1 Cu1 N1 C18 -44.20(15) 11 .
O1 Cu1 N1 C18 44.20(15) . .
O2 Cu1 N1 C18 135.40(15) 3_566 .
O2 Cu1 N1 C18 -135.40(15) 9_566 .
Cu1 Cu1 N1 C18 0.00(5) 9_566 .
O1 Cu1 N1 C22 135.80(15) 11 .
O1 Cu1 N1 C22 -135.80(15) . .
O2 Cu1 N1 C22 -44.60(15) 3_566 .
O2 Cu1 N1 C22 44.60(15) 9_566 .
Cu1 Cu1 N1 C22 180.00(5) 9_566 .
O2 C1 O1 Cu1 -1.9(9) . .
C1Z C1 O1 Cu1 178.5(7) . .
C2 C1 O1 Cu1 173.0(8) . .
O1 Cu1 O1 C1 -82.2(5) 11 .
O2 Cu1 O1 C1 84.7(5) 3_566 .
O2 Cu1 O1 C1 -0.2(12) 9_566 .
N1 Cu1 O1 C1 -178.4(5) . .
Cu1 Cu1 O1 C1 0.7(5) 9_566 .
O1 C1 O2 Cu1 2.1(9) . 9_566
C1Z C1 O2 Cu1 -178.3(7) . 9_566
C2 C1 O2 Cu1 -172.9(8) . 9_566
